data_4340242
loop_
_publ_author_name
'Li, Qing-Shan'
'Wan, Chong-Qing'
'Zou, Ru-Yi'
'Xu, Feng-Bo'
'Song, Hai-Bin'
'Wan, Xiang-Jian'
'Zhang, Zheng-Zhi'

_publ_section_title
;
 Gold(I) eta2-arene complexes.
;
_journal_issue 5
_journal_name_full 'Inorganic chemistry'
_journal_page_first 1888
_journal_page_last 1890
_journal_paper_doi 10.1021/ic051869r
_journal_volume 45
_journal_year 2006
_chemical_formula_sum 'C48 H43 Au Cl N O4 P2 S'
_chemical_formula_weight 1024.25
_chemical_name_systematic
; 
 ? 
;
_space_group_IT_number 14
_symmetry_cell_setting monoclinic
_symmetry_space_group_name_Hall '-P 2ybc'
_symmetry_space_group_name_H-M 'P 1 21/c 1'
_atom_sites_solution_hydrogens geom
_atom_sites_solution_primary direct
_atom_sites_solution_secondary difmap
_audit_creation_method SHELXL-97
_cell_angle_alpha 90.00
_cell_angle_beta 90.25(3)
_cell_angle_gamma 90.00
_cell_formula_units_Z 4
_cell_length_a 13.248(3)
_cell_length_b 16.329(3)
_cell_length_c 20.240(4)
_cell_measurement_temperature 293(2)
_cell_volume 4378.4(15)
_computing_cell_refinement 'Bruker XSCANS'
_computing_data_collection 'Bruker XSCANS'
_computing_data_reduction 'Bruker SHELXTL'
_computing_molecular_graphics 'Bruker SHELXTL'
_computing_publication_material 'Bruker SHELXTL'
_computing_structure_refinement 'SHELXL-97 (Sheldrick, 1997)'
_computing_structure_solution 'SHELXS-97 (Sheldrick, 1990)'
_diffrn_ambient_temperature 293(2)
_diffrn_measured_fraction_theta_full 0.994
_diffrn_measured_fraction_theta_max 0.994
_diffrn_measurement_device_type 'Bruker P4'
_diffrn_measurement_method '\w scans'
_diffrn_radiation_monochromator graphite
_diffrn_radiation_source 'fine-focus sealed tube'
_diffrn_radiation_type MoK\a
_diffrn_radiation_wavelength 0.71073
_diffrn_reflns_av_R_equivalents 0.1119
_diffrn_reflns_av_sigmaI/netI 0.1430
_diffrn_reflns_limit_h_max 15
_diffrn_reflns_limit_h_min -15
_diffrn_reflns_limit_k_max 14
_diffrn_reflns_limit_k_min -19
_diffrn_reflns_limit_l_max 22
_diffrn_reflns_limit_l_min -24
_diffrn_reflns_number 20309
_diffrn_reflns_theta_full 25.00
_diffrn_reflns_theta_max 25.00
_diffrn_reflns_theta_min 1.98
_exptl_absorpt_coefficient_mu 3.586
_exptl_absorpt_correction_T_max 0.605
_exptl_absorpt_correction_T_min 0.462
_exptl_absorpt_correction_type multi-scan
_exptl_absorpt_process_details sadabs
_exptl_crystal_colour pale-yellow
_exptl_crystal_density_diffrn 1.554
_exptl_crystal_density_method 'not measured'
_exptl_crystal_description PLATE
_exptl_crystal_F_000 2048
_exptl_crystal_size_max 0.21
_exptl_crystal_size_mid 0.19
_exptl_crystal_size_min 0.14
_refine_diff_density_max 2.637
_refine_diff_density_min -3.561
_refine_diff_density_rms 0.259
_refine_ls_extinction_coef 0.0017(4)
_refine_ls_extinction_expression Fc^*^=kFc[1+0.001xFc^2^\l^3^/sin(2\q)]^-1/4^
_refine_ls_extinction_method SHELXL
_refine_ls_goodness_of_fit_ref 1.125
_refine_ls_hydrogen_treatment mixed
_refine_ls_matrix_type full
_refine_ls_number_parameters 435
_refine_ls_number_reflns 7652
_refine_ls_number_restraints 44
_refine_ls_restrained_S_all 1.122
_refine_ls_R_factor_all 0.1615
_refine_ls_R_factor_gt 0.1154
_refine_ls_shift/su_max 0.001
_refine_ls_shift/su_mean 0.000
_refine_ls_structure_factor_coef Fsqd
_refine_ls_weighting_details 'calc w=1/[\s^2^(Fo^2^)+(0.1621P)^2^+29.1043P] where P=(Fo^2^+2Fc^2^)/3'
_refine_ls_weighting_scheme calc
_refine_ls_wR_factor_gt 0.3116
_refine_ls_wR_factor_ref 0.3313
_reflns_number_gt 4167
_reflns_number_total 7652
_reflns_threshold_expression >2sigma(I)
_cod_data_source_file ic051869rsi20051027_090442.cif
_cod_data_source_block complex_3c
_cod_depositor_comments
;
The following automatic conversions were performed:

'_symmetry_cell_setting' value 'Monoclinic' changed to 'monoclinic'
according to
/usr/data/users/saulius/automatic-downloads/retrospective/ACS/lib/dictionaries/cif_core.dic
dictionary named 'cif_core.dic' version 2.4.2 from 2011-04-26.

Automatic conversion script
Id: cif_fix_values 2281 2013-09-26 08:29:07Z andrius 
;
_cod_original_cell_volume 4378.7(15)
_cod_original_sg_symbol_H-M P2(1)/c
_cod_database_code 4340242

loop_
_symmetry_equiv_pos_as_xyz
'x, y, z'
'-x, y+1/2, -z+1/2'
'-x, -y, -z'
'x, -y-1/2, z-1/2'

loop_
_atom_site_label
_atom_site_type_symbol
_atom_site_fract_x
_atom_site_fract_y
_atom_site_fract_z
_atom_site_U_iso_or_equiv
_atom_site_adp_type
_atom_site_occupancy
_atom_site_symmetry_multiplicity
_atom_site_calc_flag
_atom_site_refinement_flags
_atom_site_disorder_assembly
_atom_site_disorder_group
Au1 Au 0.76967(6) 0.80715(5) 0.00220(4) 0.0476(4) Uani 1 1 d . . .
P1 P 0.7759(4) 0.8722(4) 0.0999(3) 0.0509(14) Uani 1 1 d . . .
P2 P 0.8536(4) 0.6325(4) -0.0487(3) 0.0544(15) Uani 1 1 d . . .
S1 S 0.7769(5) 0.7259(4) -0.0920(3) 0.0609(15) Uani 1 1 d . . .
N1 N 0.6649(13) 0.9063(11) 0.1264(8) 0.057(5) Uani 1 1 d . . .
C1 C 0.5861(17) 0.9444(19) 0.0797(11) 0.082(9) Uani 1 1 d . . .
H1A H 0.5224 0.9479 0.1029 0.098 Uiso 1 1 calc R . .
H1B H 0.6070 0.9998 0.0693 0.098 Uiso 1 1 calc R . .
C2 C 0.5698(15) 0.9008(15) 0.0188(10) 0.059(6) Uani 1 1 d . . .
C3 C 0.5107(18) 0.8223(15) 0.0216(14) 0.069(7) Uani 1 1 d . . .
C4 C 0.480(2) 0.786(2) 0.0798(14) 0.084(9) Uani 1 1 d . . .
H4 H 0.5021 0.8094 0.1192 0.100 Uiso 1 1 calc R . .
C5 C 0.422(2) 0.719(2) 0.0839(18) 0.092(9) Uani 1 1 d . . .
H5 H 0.3986 0.6993 0.1244 0.110 Uiso 1 1 calc R . .
C6 C 0.397(3) 0.6796(19) 0.0259(19) 0.100(11) Uani 1 1 d . . .
H6 H 0.3599 0.6314 0.0279 0.120 Uiso 1 1 calc R . .
C7 C 0.426(2) 0.709(3) -0.036(3) 0.16(2) Uani 1 1 d . . .
H7 H 0.4090 0.6807 -0.0744 0.194 Uiso 1 1 calc R . .
C8 C 0.484(2) 0.787(2) -0.0395(15) 0.081(9) Uani 1 1 d . . .
C9 C 0.514(3) 0.810(3) -0.095(2) 0.136(18) Uani 1 1 d . . .
H9 H 0.5004 0.7781 -0.1323 0.163 Uiso 1 1 calc R . .
C10 C 0.5718(19) 0.8887(17) -0.1020(12) 0.068(7) Uani 1 1 d . . .
C11 C 0.603(2) 0.922(2) -0.1648(11) 0.092(10) Uani 1 1 d . . .
H11 H 0.5818 0.8952 -0.2029 0.110 Uiso 1 1 calc R . .
C12 C 0.657(2) 0.987(2) -0.1720(17) 0.090(9) Uani 1 1 d . . .
H12 H 0.6764 1.0063 -0.2134 0.109 Uiso 1 1 calc R . .
C13 C 0.686(3) 1.029(2) -0.112(2) 0.124(14) Uani 1 1 d . . .
H13 H 0.7234 1.0773 -0.1141 0.148 Uiso 1 1 calc R . .
C14 C 0.6593(18) 0.9991(16) -0.0527(12) 0.065(7) Uani 1 1 d . . .
H14 H 0.6806 1.0271 -0.0151 0.078 Uiso 1 1 calc R . .
C15 C 0.6015(17) 0.9282(19) -0.0440(13) 0.077(8) Uani 1 1 d . . .
C16 C 0.6540(19) 0.937(2) 0.1935(11) 0.089(9) Uani 1 1 d . . .
H16A H 0.6333 0.9942 0.1913 0.107 Uiso 1 1 calc R . .
H16B H 0.7193 0.9354 0.2153 0.107 Uiso 1 1 calc R . .
C17 C 0.577(2) 0.890(2) 0.2358(12) 0.095(9) Uani 1 1 d . . .
H17A H 0.5980 0.8329 0.2398 0.114 Uiso 1 1 calc R . .
H17B H 0.5112 0.8909 0.2146 0.114 Uiso 1 1 calc R . .
C18 C 0.570(3) 0.929(4) 0.3051(14) 0.20(3) Uani 1 1 d . . .
H18A H 0.5069 0.9567 0.3095 0.307 Uiso 1 1 calc R . .
H18B H 0.6245 0.9675 0.3107 0.307 Uiso 1 1 calc R . .
H18C H 0.5756 0.8870 0.3382 0.307 Uiso 1 1 calc R . .
C19 C 0.8140(6) 0.7980(4) 0.1626(3) 0.065(7) Uani 1 1 d G . .
C20 C 0.7501(6) 0.7309(5) 0.1687(3) 0.059(6) Uani 1 1 d G . .
H20 H 0.6919 0.7276 0.1430 0.071 Uiso 1 1 calc R . .
C21 C 0.7731(7) 0.6688(5) 0.2132(3) 0.114(13) Uani 1 1 d G . .
H21 H 0.7304 0.6239 0.2173 0.136 Uiso 1 1 calc R . .
C22 C 0.8601(9) 0.6737(5) 0.2517(3) 0.106(11) Uani 1 1 d G . .
H22 H 0.8756 0.6321 0.2814 0.127 Uiso 1 1 calc R . .
C23 C 0.9241(8) 0.7407(5) 0.2456(3) 0.135(17) Uani 1 1 d G . .
H23 H 0.9823 0.7440 0.2713 0.162 Uiso 1 1 calc R . .
C24 C 0.9010(6) 0.8029(4) 0.2011(3) 0.074(7) Uani 1 1 d G . .
H24 H 0.9438 0.8477 0.1970 0.088 Uiso 1 1 calc R . .
C25 C 0.8721(7) 0.9505(4) 0.0975(3) 0.063(7) Uani 1 1 d G . .
C26 C 0.8489(8) 1.0302(4) 0.1161(4) 0.095(10) Uani 1 1 d G . .
H26 H 0.7838 1.0433 0.1296 0.114 Uiso 1 1 calc R . .
C27 C 0.9230(10) 1.0905(4) 0.1146(5) 0.17(2) Uani 1 1 d G . .
H27 H 0.9075 1.1438 0.1270 0.200 Uiso 1 1 calc R . .
C28 C 1.0202(9) 1.0710(4) 0.0944(5) 0.18(3) Uani 1 1 d G . .
H28 H 1.0698 1.1113 0.0934 0.211 Uiso 1 1 calc R . .
C29 C 1.0434(8) 0.9912(5) 0.0758(4) 0.18(3) Uani 1 1 d G . .
H29 H 1.1085 0.9782 0.0623 0.218 Uiso 1 1 calc R . .
C30 C 0.9693(7) 0.9310(4) 0.0773(3) 0.102(12) Uani 1 1 d G . .
H30 H 0.9848 0.8777 0.0649 0.122 Uiso 1 1 calc R . .
C31 C 0.7892(5) 0.5772(4) 0.0160(3) 0.077(7) Uani 1 1 d GU . .
C32 C 0.6876(5) 0.5956(5) 0.0241(4) 0.086(9) Uani 1 1 d G . .
H32 H 0.6584 0.6380 -0.0001 0.103 Uiso 1 1 calc R . .
C33 C 0.6295(6) 0.5508(5) 0.0682(5) 0.103(11) Uani 1 1 d G . .
H33 H 0.5615 0.5632 0.0736 0.123 Uiso 1 1 calc R . .
C34 C 0.6731(8) 0.4875(5) 0.1044(5) 0.125(14) Uani 1 1 d G . .
H34 H 0.6343 0.4575 0.1339 0.150 Uiso 1 1 calc R . .
C35 C 0.7747(8) 0.4691(4) 0.0963(4) 0.34(5) Uani 1 1 d G . .
H35 H 0.8039 0.4267 0.1205 0.402 Uiso 1 1 calc R . .
C36 C 0.8328(7) 0.5139(4) 0.0521(4) 0.20(3) Uani 1 1 d G . .
H36 H 0.9008 0.5015 0.0467 0.244 Uiso 1 1 calc R . .
C37 C 0.9693(5) 0.6688(4) -0.0134(3) 0.054(6) Uani 1 1 d G . .
C38 C 0.9772(4) 0.6756(4) 0.0549(3) 0.119(14) Uani 1 1 d G . .
H38 H 0.9249 0.6573 0.0816 0.143 Uiso 1 1 calc R . .
C39 C 1.0632(4) 0.7098(5) 0.0832(4) 0.17(2) Uani 1 1 d G . .
H39 H 1.0684 0.7143 0.1289 0.200 Uiso 1 1 calc R . .
C40 C 1.1412(4) 0.7372(6) 0.0432(5) 0.112(12) Uani 1 1 d G . .
H40 H 1.1988 0.7601 0.0622 0.134 Uiso 1 1 calc R . .
C41 C 1.1333(5) 0.7304(6) -0.0251(4) 0.142(17) Uani 1 1 d G . .
H41 H 1.1856 0.7487 -0.0518 0.171 Uiso 1 1 calc R . .
C42 C 1.0474(6) 0.6962(5) -0.0534(4) 0.17(2) Uani 1 1 d G . .
H42 H 1.0421 0.6916 -0.0991 0.201 Uiso 1 1 calc R . .
C43 C 0.8789(7) 0.5562(5) -0.1116(3) 0.106(12) Uani 1 1 d G . .
C44 C 0.8203(8) 0.4856(5) -0.1120(4) 0.135(15) Uani 1 1 d G . .
H44 H 0.7743 0.4762 -0.0783 0.162 Uiso 1 1 calc R . .
C45 C 0.8303(10) 0.4291(5) -0.1629(4) 0.24(3) Uani 1 1 d G . .
H45 H 0.7911 0.3819 -0.1632 0.285 Uiso 1 1 calc R . .
C46 C 0.8990(11) 0.4432(6) -0.2134(4) 0.15(2) Uani 1 1 d G . .
H46 H 0.9057 0.4054 -0.2475 0.184 Uiso 1 1 calc R . .
C47 C 0.9576(10) 0.5138(6) -0.2130(4) 0.19(2) Uani 1 1 d G . .
H47 H 1.0036 0.5232 -0.2467 0.230 Uiso 1 1 calc R . .
C48 C 0.9476(9) 0.5703(6) -0.1621(3) 0.17(2) Uani 1 1 d G . .
H48 H 0.9868 0.6175 -0.1618 0.206 Uiso 1 1 calc R . .
Cl1 Cl 0.7540(7) 0.2823(6) 0.2319(4) 0.121(3) Uani 1 1 d D . .
O1 O 0.670(3) 0.335(3) 0.216(2) 0.248 Uiso 0.67(4) 1 d PD A 1
O2 O 0.831(2) 0.293(3) 0.1830(15) 0.17(2) Uiso 0.67(4) 1 d PD A 1
O3 O 0.793(3) 0.304(3) 0.2961(11) 0.243 Uiso 0.67(4) 1 d PD A 1
O4 O 0.721(4) 0.1984(13) 0.232(2) 0.269 Uiso 0.67(4) 1 d PD A 1
O1' O 0.6510(17) 0.288(5) 0.210(3) 0.7(3) Uiso 0.33(4) 1 d PD A 2
O2' O 0.800(5) 0.362(2) 0.229(3) 0.24(6) Uiso 0.33(4) 1 d PD A 2
O3' O 0.757(4) 0.252(3) 0.2984(10) 0.08(2) Uiso 0.33(4) 1 d PD A 2
O4' O 0.809(4) 0.227(3) 0.1895(19) 0.11(2) Uiso 0.33(4) 1 d PD A 2

loop_
_atom_site_aniso_label
_atom_site_aniso_U_11
_atom_site_aniso_U_22
_atom_site_aniso_U_33
_atom_site_aniso_U_23
_atom_site_aniso_U_13
_atom_site_aniso_U_12
Au1 0.0435(5) 0.0577(6) 0.0416(5) 0.0018(4) -0.0020(3) 0.0066(4)
P1 0.038(3) 0.071(4) 0.044(3) 0.005(3) -0.006(2) 0.004(3)
P2 0.061(3) 0.051(4) 0.051(3) 0.003(3) 0.003(3) 0.009(3)
S1 0.078(4) 0.058(4) 0.046(3) 0.000(3) -0.001(3) 0.007(3)
N1 0.065(11) 0.072(13) 0.034(9) -0.016(9) 0.003(8) 0.025(10)
C1 0.057(14) 0.13(3) 0.056(15) -0.020(15) -0.012(11) 0.048(15)
C2 0.051(12) 0.082(18) 0.043(12) -0.014(12) -0.020(10) 0.020(12)
C3 0.061(15) 0.060(17) 0.087(19) -0.016(14) -0.014(13) 0.008(12)
C4 0.063(16) 0.12(3) 0.071(18) -0.033(18) -0.018(13) 0.019(16)
C5 0.065(17) 0.10(2) 0.11(3) 0.03(2) -0.014(16) -0.008(17)
C6 0.11(3) 0.07(2) 0.12(3) 0.00(2) 0.04(2) -0.030(17)
C7 0.06(2) 0.20(5) 0.23(5) -0.12(4) -0.05(3) -0.02(2)
C8 0.071(18) 0.11(3) 0.062(17) -0.003(18) -0.016(14) 0.010(17)
C9 0.08(2) 0.15(4) 0.17(4) -0.10(4) -0.06(3) 0.06(3)
C10 0.072(16) 0.077(19) 0.056(15) -0.004(13) -0.021(12) 0.040(14)
C11 0.09(2) 0.15(3) 0.031(13) -0.002(17) 0.015(12) 0.04(2)
C12 0.09(2) 0.08(2) 0.10(2) 0.02(2) 0.024(18) 0.026(17)
C13 0.11(3) 0.10(3) 0.16(4) -0.02(3) 0.06(3) 0.02(2)
C14 0.068(16) 0.072(18) 0.055(15) 0.006(13) -0.002(12) 0.033(14)
C15 0.041(12) 0.11(2) 0.080(18) 0.010(17) -0.021(12) 0.058(15)
C16 0.079(17) 0.14(3) 0.046(14) 0.024(16) 0.004(12) 0.035(18)
C17 0.10(2) 0.13(3) 0.055(16) 0.000(17) 0.006(14) -0.008(19)
C18 0.14(3) 0.42(8) 0.05(2) -0.03(3) 0.03(2) 0.10(4)
C19 0.064(14) 0.10(2) 0.028(10) 0.005(12) 0.006(9) 0.026(14)
C20 0.070(15) 0.059(15) 0.048(13) 0.010(12) 0.016(11) 0.009(12)
C21 0.15(3) 0.07(2) 0.12(3) 0.04(2) 0.07(2) 0.03(2)
C22 0.11(3) 0.12(3) 0.08(2) -0.04(2) 0.01(2) 0.03(2)
C23 0.07(2) 0.27(5) 0.07(2) -0.04(3) -0.031(15) 0.05(3)
C24 0.084(17) 0.09(2) 0.045(13) -0.003(14) -0.016(12) 0.020(15)
C25 0.068(14) 0.067(16) 0.055(14) 0.035(12) -0.028(11) -0.014(12)
C26 0.15(3) 0.07(2) 0.062(17) -0.004(15) 0.036(17) -0.033(19)
C27 0.25(5) 0.22(5) 0.031(16) 0.00(2) 0.00(2) -0.12(4)
C28 0.23(5) 0.27(6) 0.024(15) 0.00(2) 0.00(2) -0.18(5)
C29 0.10(3) 0.37(8) 0.08(2) 0.00(3) 0.003(19) -0.12(4)
C30 0.044(14) 0.21(4) 0.056(15) -0.008(19) 0.004(11) -0.047(18)
C31 0.084(10) 0.080(11) 0.068(10) -0.016(8) -0.006(8) -0.005(8)
C32 0.066(15) 0.081(19) 0.11(2) 0.041(17) -0.066(15) -0.001(14)
C33 0.063(17) 0.13(3) 0.12(3) 0.00(2) 0.040(17) -0.018(17)
C34 0.12(3) 0.14(3) 0.12(3) 0.05(2) 0.05(2) 0.05(2)
C35 0.20(5) 0.35(7) 0.46(9) 0.38(8) 0.22(6) 0.17(5)
C36 0.13(3) 0.22(5) 0.27(5) 0.17(4) 0.08(3) 0.09(3)
C37 0.054(12) 0.033(11) 0.075(15) 0.012(10) 0.008(11) 0.027(9)
C38 0.060(16) 0.25(5) 0.045(15) -0.04(2) 0.010(12) 0.00(2)
C39 0.064(19) 0.33(6) 0.11(3) -0.13(3) -0.015(18) 0.02(3)
C40 0.11(2) 0.054(18) 0.17(4) -0.01(2) -0.06(2) 0.040(17)
C41 0.10(3) 0.22(5) 0.10(3) 0.00(3) -0.01(2) -0.10(3)
C42 0.10(2) 0.35(7) 0.057(19) 0.04(3) -0.004(16) -0.10(3)
C43 0.11(2) 0.038(15) 0.17(3) -0.021(18) 0.06(2) 0.012(14)
C44 0.17(4) 0.07(2) 0.17(4) 0.00(2) 0.07(3) -0.03(2)
C45 0.22(6) 0.14(4) 0.35(9) -0.11(5) 0.09(6) 0.02(4)
C46 0.33(6) 0.07(2) 0.053(19) -0.018(18) 0.02(3) 0.00(3)
C47 0.35(7) 0.13(4) 0.09(3) -0.02(3) 0.11(4) 0.02(4)
C48 0.35(6) 0.07(2) 0.10(3) -0.02(2) 0.09(3) -0.06(3)
Cl1 0.132(7) 0.152(8) 0.080(5) 0.027(5) 0.020(5) 0.058(6)

loop_
_atom_type_symbol
_atom_type_description
_atom_type_scat_dispersion_real
_atom_type_scat_dispersion_imag
_atom_type_scat_source
C C 0.0033 0.0016 'International Tables Vol C Tables 4.2.6.8 and 6.1.1.4'
H H 0.0000 0.0000 'International Tables Vol C Tables 4.2.6.8 and 6.1.1.4'
N N 0.0061 0.0033 'International Tables Vol C Tables 4.2.6.8 and 6.1.1.4'
O O 0.0106 0.0060 'International Tables Vol C Tables 4.2.6.8 and 6.1.1.4'
P P 0.1023 0.0942 'International Tables Vol C Tables 4.2.6.8 and 6.1.1.4'
Cl Cl 0.1484 0.1585 'International Tables Vol C Tables 4.2.6.8 and 6.1.1.4'
S S 0.1246 0.1234 'International Tables Vol C Tables 4.2.6.8 and 6.1.1.4'
Au Au -2.0133 8.8022 'International Tables Vol C Tables 4.2.6.8 and 6.1.1.4'

loop_
_geom_angle_atom_site_label_1
_geom_angle_atom_site_label_2
_geom_angle_atom_site_label_3
_geom_angle
P1 Au1 S1 172.0(2)
N1 P1 C25 113.4(8)
N1 P1 C19 103.9(7)
C25 P1 C19 107.3(5)
N1 P1 Au1 114.4(6)
C25 P1 Au1 109.5(3)
C19 P1 Au1 107.9(3)
C37 P2 C31 106.5(4)
C37 P2 C43 110.3(5)
C31 P2 C43 104.7(5)
C37 P2 S1 110.5(4)
C31 P2 S1 116.8(4)
C43 P2 S1 107.8(4)
P2 S1 Au1 95.6(3)
C16 N1 C1 111.2(16)
C16 N1 P1 120.6(15)
C1 N1 P1 122.5(13)
C2 C1 N1 115.2(19)
C2 C1 H1A 108.5
N1 C1 H1A 108.5
C2 C1 H1B 108.5
N1 C1 H1B 108.5
H1A C1 H1B 107.5
C15 C2 C1 125(3)
C15 C2 C3 117(2)
C1 C2 C3 118(2)
C4 C3 C8 120(3)
C4 C3 C2 124(2)
C8 C3 C2 116(3)
C5 C4 C3 125(3)
C5 C4 H4 117.5
C3 C4 H4 117.5
C4 C5 C6 117(3)
C4 C5 H5 121.4
C6 C5 H5 121.4
C5 C6 C7 123(3)
C5 C6 H6 118.5
C7 C6 H6 118.5
C6 C7 C8 119(3)
C6 C7 H7 120.7
C8 C7 H7 120.7
C9 C8 C3 126(4)
C9 C8 C7 118(4)
C3 C8 C7 116(3)
C8 C9 C10 120(3)
C8 C9 H9 120.0
C10 C9 H9 120.0
C15 C10 C11 119(3)
C15 C10 C9 117(3)
C11 C10 C9 124(3)
C12 C11 C10 125(3)
C12 C11 H11 117.6
C10 C11 H11 117.6
C11 C12 C13 116(3)
C11 C12 H12 122.0
C13 C12 H12 122.0
C14 C13 C12 121(3)
C14 C13 H13 119.7
C12 C13 H13 119.7
C13 C14 C15 124(3)
C13 C14 H14 118.0
C15 C14 H14 118.0
C10 C15 C14 115(3)
C10 C15 C2 122(3)
C14 C15 C2 123(3)
N1 C16 C17 114(2)
N1 C16 H16A 108.7
C17 C16 H16A 108.7
N1 C16 H16B 108.7
C17 C16 H16B 108.7
H16A C16 H16B 107.6
C16 C17 C18 110(3)
C16 C17 H17A 109.8
C18 C17 H17A 109.8
C16 C17 H17B 109.8
C18 C17 H17B 109.8
H17A C17 H17B 108.2
C17 C18 H18A 109.5
C17 C18 H18B 109.5
H18A C18 H18B 109.5
C17 C18 H18C 109.5
H18A C18 H18C 109.5
H18B C18 H18C 109.5
C20 C19 C24 120.0
C20 C19 P1 114.7(3)
C24 C19 P1 125.2(3)
C21 C20 C19 120.0
C21 C20 H20 120.0
C19 C20 H20 120.0
C20 C21 C22 120.0
C20 C21 H21 120.0
C22 C21 H21 120.0
C21 C22 C23 120.0
C21 C22 H22 120.0
C23 C22 H22 120.0
C24 C23 C22 120.0
C24 C23 H23 120.0
C22 C23 H23 120.0
C23 C24 C19 120.0
C23 C24 H24 120.0
C19 C24 H24 120.0
C26 C25 C30 120.0
C26 C25 P1 120.0(3)
C30 C25 P1 120.0(3)
C25 C26 C27 120.0
C25 C26 H26 120.0
C27 C26 H26 120.0
C26 C27 C28 120.0
C26 C27 H27 120.0
C28 C27 H27 120.0
C27 C28 C29 120.0
C27 C28 H28 120.0
C29 C28 H28 120.0
C30 C29 C28 120.0
C30 C29 H29 120.0
C28 C29 H29 120.0
C29 C30 C25 120.0
C29 C30 H30 120.0
C25 C30 H30 120.0
C36 C31 C32 120.0
C36 C31 P2 123.8(3)
C32 C31 P2 115.9(3)
C31 C32 C33 120.0
C31 C32 H32 120.0
C33 C32 H32 120.0
C34 C33 C32 120.0
C34 C33 H33 120.0
C32 C33 H33 120.0
C33 C34 C35 120.0
C33 C34 H34 120.0
C35 C34 H34 120.0
C34 C35 C36 120.0
C34 C35 H35 120.0
C36 C35 H35 120.0
C31 C36 C35 120.0
C31 C36 H36 120.0
C35 C36 H36 120.0
C42 C37 C38 120.0
C42 C37 P2 120.9(3)
C38 C37 P2 118.9(3)
C39 C38 C37 120.0
C39 C38 H38 120.0
C37 C38 H38 120.0
C38 C39 C40 120.0
C38 C39 H39 120.0
C40 C39 H39 120.0
C41 C40 C39 120.0
C41 C40 H40 120.0
C39 C40 H40 120.0
C40 C41 C42 120.0
C40 C41 H41 120.0
C42 C41 H41 120.0
C37 C42 C41 120.0
C37 C42 H42 120.0
C41 C42 H42 120.0
C44 C43 C48 120.0
C44 C43 P2 118.0(3)
C48 C43 P2 121.7(3)
C45 C44 C43 120.0
C45 C44 H44 120.0
C43 C44 H44 120.0
C46 C45 C44 120.0
C46 C45 H45 120.0
C44 C45 H45 120.0
C45 C46 C47 120.0
C45 C46 H46 120.0
C47 C46 H46 120.0
C48 C47 C46 120.0
C48 C47 H47 120.0
C46 C47 H47 120.0
C47 C48 C43 120.0
C47 C48 H48 120.0
C43 C48 H48 120.0
O3' Cl1 O4 71(2)
O3' Cl1 O3 40(2)
O4 Cl1 O3 109.9(10)
O3' Cl1 O1' 109.8(11)
O4 Cl1 O1' 77(3)
O3 Cl1 O1' 127(3)
O3' Cl1 O2 132(3)
O4 Cl1 O2 109.6(10)
O3 Cl1 O2 109.8(10)
O1' Cl1 O2 117(3)
O3' Cl1 O2' 109.8(11)
O4 Cl1 O2' 172(3)
O3 Cl1 O2' 70(2)
O1' Cl1 O2' 109.7(11)
O2 Cl1 O2' 64(2)
O3' Cl1 O1 116(3)
O4 Cl1 O1 109.4(10)
O3 Cl1 O1 109.4(10)
O1' Cl1 O1 33(3)
O2 Cl1 O1 108.7(10)
O2' Cl1 O1 78(3)
O3' Cl1 O4' 109.1(10)
O4 Cl1 O4' 64(2)
O3 Cl1 O4' 121(3)
O1' Cl1 O4' 109.2(11)
O2 Cl1 O4' 46(2)
O2' Cl1 O4' 109.2(11)
O1 Cl1 O4' 129(3)

loop_
_geom_bond_atom_site_label_1
_geom_bond_atom_site_label_2
_geom_bond_distance
Au1 P1 2.246(6)
Au1 S1 2.325(6)
P1 N1 1.663(16)
P1 C25 1.805(10)
P1 C19 1.826(9)
P2 C37 1.788(9)
P2 C31 1.808(9)
P2 C43 1.814(8)
P2 S1 2.030(8)
N1 C16 1.46(3)
N1 C1 1.54(3)
C1 C2 1.44(3)
C1 H1A 0.9700
C1 H1B 0.9700
C2 C15 1.41(3)
C2 C3 1.50(3)
C3 C4 1.38(4)
C3 C8 1.41(4)
C4 C5 1.35(4)
C4 H4 0.9300
C5 C6 1.37(4)
C5 H5 0.9300
C6 C7 1.40(5)
C6 H6 0.9300
C7 C8 1.49(5)
C7 H7 0.9300
C8 C9 1.25(5)
C9 C10 1.51(5)
C9 H9 0.9300
C10 C15 1.39(3)
C10 C11 1.45(3)
C11 C12 1.29(4)
C11 H11 0.9300
C12 C13 1.45(5)
C12 H12 0.9300
C13 C14 1.34(4)
C13 H13 0.9300
C14 C15 1.40(4)
C14 H14 0.9300
C16 C17 1.54(3)
C16 H16A 0.9700
C16 H16B 0.9700
C17 C18 1.55(4)
C17 H17A 0.9700
C17 H17B 0.9700
C18 H18A 0.9600
C18 H18B 0.9600
C18 H18C 0.9600
C19 C20 1.3900
C19 C24 1.3900
C20 C21 1.3900
C20 H20 0.9300
C21 C22 1.3900
C21 H21 0.9300
C22 C23 1.3900
C22 H22 0.9300
C23 C24 1.3900
C23 H23 0.9300
C24 H24 0.9300
C25 C26 1.3899
C25 C30 1.3900
C26 C27 1.3900
C26 H26 0.9300
C27 C28 1.3900
C27 H27 0.9300
C28 C29 1.3900
C28 H28 0.9300
C29 C30 1.3900
C29 H29 0.9300
C30 H30 0.9300
C31 C36 1.3900
C31 C32 1.3900
C32 C33 1.3900
C32 H32 0.9300
C33 C34 1.3900
C33 H33 0.9300
C34 C35 1.3900
C34 H34 0.9300
C35 C36 1.3900
C35 H35 0.9300
C36 H36 0.9300
C37 C42 1.3900
C37 C38 1.3900
C38 C39 1.3900
C38 H38 0.9300
C39 C40 1.3900
C39 H39 0.9300
C40 C41 1.3900
C40 H40 0.9300
C41 C42 1.3900
C41 H41 0.9300
C42 H42 0.9300
C43 C44 1.3900
C43 C48 1.3901
C44 C45 1.3900
C44 H44 0.9300
C45 C46 1.3900
C45 H45 0.9300
C46 C47 1.3900
C46 H46 0.9300
C47 C48 1.3900
C47 H47 0.9300
C48 H48 0.9300
Cl1 O3' 1.436(10)
Cl1 O4 1.437(10)
Cl1 O3 1.437(10)
Cl1 O1' 1.439(10)
Cl1 O2 1.439(10)
Cl1 O2' 1.440(10)
Cl1 O1 1.441(10)
Cl1 O4' 1.443(10)

loop_
_geom_torsion_atom_site_label_1
_geom_torsion_atom_site_label_2
_geom_torsion_atom_site_label_3
_geom_torsion_atom_site_label_4
_geom_torsion
S1 Au1 P1 N1 -133.1(15)
S1 Au1 P1 C25 98.4(16)
S1 Au1 P1 C19 -18.1(17)
C37 P2 S1 Au1 -56.7(4)
C31 P2 S1 Au1 65.2(5)
C43 P2 S1 Au1 -177.3(4)
P1 Au1 S1 P2 4.2(17)
C25 P1 N1 C16 -64(2)
C19 P1 N1 C16 52(2)
Au1 P1 N1 C16 169.6(17)
C25 P1 N1 C1 87.2(19)
C19 P1 N1 C1 -156.8(18)
Au1 P1 N1 C1 -39(2)
C16 N1 C1 C2 -162(2)
P1 N1 C1 C2 45(3)
N1 C1 C2 C15 -108(3)
N1 C1 C2 C3 75(3)
C15 C2 C3 C4 176(2)
C1 C2 C3 C4 -7(3)
C15 C2 C3 C8 -6(3)
C1 C2 C3 C8 172(2)
C8 C3 C4 C5 -3(4)
C2 C3 C4 C5 175(2)
C3 C4 C5 C6 6(5)
C4 C5 C6 C7 -3(5)
C5 C6 C7 C8 -1(6)
C4 C3 C8 C9 -174(3)
C2 C3 C8 C9 8(4)
C4 C3 C8 C7 -2(4)
C2 C3 C8 C7 180(2)
C6 C7 C8 C9 176(3)
C6 C7 C8 C3 3(5)
C3 C8 C9 C10 -9(5)
C7 C8 C9 C10 179(2)
C8 C9 C10 C15 8(4)
C8 C9 C10 C11 -176(3)
C15 C10 C11 C12 0(4)
C9 C10 C11 C12 -176(3)
C10 C11 C12 C13 -1(4)
C11 C12 C13 C14 2(4)
C12 C13 C14 C15 -1(4)
C11 C10 C15 C14 1(3)
C9 C10 C15 C14 177(2)
C11 C10 C15 C2 177(2)
C9 C10 C15 C2 -7(3)
C13 C14 C15 C10 0(3)
C13 C14 C15 C2 -176(2)
C1 C2 C15 C10 -171.3(19)
C3 C2 C15 C10 6(3)
C1 C2 C15 C14 5(3)
C3 C2 C15 C14 -178.2(19)
C1 N1 C16 C17 86(3)
P1 N1 C16 C17 -120(2)
N1 C16 C17 C18 -179(2)
N1 P1 C19 C20 62.7(7)
C25 P1 C19 C20 -177.0(2)
Au1 P1 C19 C20 -59.1(3)
N1 P1 C19 C24 -119.8(7)
C25 P1 C19 C24 0.5(5)
Au1 P1 C19 C24 118.5(3)
C24 C19 C20 C21 0.0
P1 C19 C20 C21 177.7(3)
C19 C20 C21 C22 0.0
C20 C21 C22 C23 0.0
C21 C22 C23 C24 0.0
C22 C23 C24 C19 0.0
C20 C19 C24 C23 0.0
P1 C19 C24 C23 -177.4(3)
N1 P1 C25 C26 -0.7(7)
C19 P1 C25 C26 -114.7(3)
Au1 P1 C25 C26 128.4(2)
N1 P1 C25 C30 179.0(7)
C19 P1 C25 C30 64.9(5)
Au1 P1 C25 C30 -51.9(4)
C30 C25 C26 C27 0.0
P1 C25 C26 C27 179.7(3)
C25 C26 C27 C28 0.0
C26 C27 C28 C29 0.0
C27 C28 C29 C30 0.0
C28 C29 C30 C25 0.0
C26 C25 C30 C29 0.0
P1 C25 C30 C29 -179.7(3)
C37 P2 C31 C36 -53.5(5)
C43 P2 C31 C36 63.4(5)
S1 P2 C31 C36 -177.4(3)
C37 P2 C31 C32 132.8(3)
C43 P2 C31 C32 -110.3(4)
S1 P2 C31 C32 8.9(5)
C36 C31 C32 C33 0.0
P2 C31 C32 C33 173.9(3)
C31 C32 C33 C34 0.0
C32 C33 C34 C35 0.0
C33 C34 C35 C36 0.0
C32 C31 C36 C35 0.0
P2 C31 C36 C35 -173.4(3)
C34 C35 C36 C31 0.0
C31 P2 C37 C42 164.2(2)
C43 P2 C37 C42 51.1(5)
S1 P2 C37 C42 -68.1(4)
C31 P2 C37 C38 -21.1(5)
C43 P2 C37 C38 -134.2(3)
S1 P2 C37 C38 106.7(3)
C42 C37 C38 C39 0.0
P2 C37 C38 C39 -174.8(3)
C37 C38 C39 C40 0.0
C38 C39 C40 C41 0.0
C39 C40 C41 C42 0.0
C38 C37 C42 C41 0.0
P2 C37 C42 C41 174.7(3)
C40 C41 C42 C37 0.0
C37 P2 C43 C44 135.6(3)
C31 P2 C43 C44 21.5(5)
S1 P2 C43 C44 -103.6(3)
C37 P2 C43 C48 -50.6(5)
C31 P2 C43 C48 -164.8(2)
S1 P2 C43 C48 70.2(4)
C48 C43 C44 C45 0.0
P2 C43 C44 C45 173.9(3)
C43 C44 C45 C46 0.0
C44 C45 C46 C47 0.0
C45 C46 C47 C48 0.0
C46 C47 C48 C43 0.0
C44 C43 C48 C47 0.0
P2 C43 C48 C47 -173.7(3)
